data_9004708
loop_
_publ_author_name
'Shimizu, M.'
'Yoshida, H.'
'Mandarino, J. A.'

_publ_section_title
;
 The new mineral species keilite, (Fe,Mg)S, the iron-dominant
 analogue of niningerite
;
_journal_name_full 'The Canadian Mineralogist'
_journal_page_first 1687
_journal_page_last 1692
_journal_paper_doi 10.2113/gscanmin.40.6.1687
_journal_volume 40
_journal_year 2002
_chemical_formula_sum 'Ca0.038 Cr0.029 Fe0.558 Mg0.321 Mn0.048 S Ti0.001 Zn0.003'
_chemical_name_mineral Keilite
_space_group_IT_number 225
_symmetry_space_group_name_Hall '-F 4 2 3'
_symmetry_space_group_name_H-M 'F m -3 m'
_cell_angle_alpha 90
_cell_angle_beta 90
_cell_angle_gamma 90
_cell_length_a 5.20
_cell_length_b 5.20
_cell_length_c 5.20
_cell_formula_units_Z 4
_cell_volume 140.608
_database_code_amcsd 0005801
_exptl_crystal_density_diffrn 3.635
_cod_original_sg_symbol_H-M 'F m 3 m'
_cod_original_formula_sum 'Fe.558 Mg.321 Mn.048 Ca.038 Cr.029 Zn.003 Ti.001 S'
_cod_database_code 9004708

loop_
_space_group_symop_operation_xyz
x,y,z
x,1/2+y,1/2+z
1/2+x,y,1/2+z
1/2+x,1/2+y,z
z,-x,y
z,1/2-x,1/2+y
1/2+z,-x,1/2+y
1/2+z,1/2-x,y
-y,z,-x
-y,1/2+z,1/2-x
1/2-y,z,1/2-x
1/2-y,1/2+z,-x
x,-y,z
x,1/2-y,1/2+z
1/2+x,-y,1/2+z
1/2+x,1/2-y,z
-z,x,-y
-z,1/2+x,1/2-y
1/2-z,x,1/2-y
1/2-z,1/2+x,-y
y,-z,x
y,1/2-z,1/2+x
1/2+y,-z,1/2+x
1/2+y,1/2-z,x
-x,y,-z
-x,1/2+y,1/2-z
1/2-x,y,1/2-z
1/2-x,1/2+y,-z
x,-z,-y
x,1/2-z,1/2-y
1/2+x,-z,1/2-y
1/2+x,1/2-z,-y
-z,y,x
-z,1/2+y,1/2+x
1/2-z,y,1/2+x
1/2-z,1/2+y,x
y,-x,-z
y,1/2-x,1/2-z
1/2+y,-x,1/2-z
1/2+y,1/2-x,-z
-x,z,y
-x,1/2+z,1/2+y
1/2-x,z,1/2+y
1/2-x,1/2+z,y
z,-y,-x
z,1/2-y,1/2-x
1/2+z,-y,1/2-x
1/2+z,1/2-y,-x
-y,x,z
-y,1/2+x,1/2+z
1/2-y,x,1/2+z
1/2-y,1/2+x,z
x,z,y
x,1/2+z,1/2+y
1/2+x,z,1/2+y
1/2+x,1/2+z,y
-z,-y,-x
-z,1/2-y,1/2-x
1/2-z,-y,1/2-x
1/2-z,1/2-y,-x
y,x,z
y,1/2+x,1/2+z
1/2+y,x,1/2+z
1/2+y,1/2+x,z
-x,-z,-y
-x,1/2-z,1/2-y
1/2-x,-z,1/2-y
1/2-x,1/2-z,-y
z,y,x
z,1/2+y,1/2+x
1/2+z,y,1/2+x
1/2+z,1/2+y,x
-y,-x,-z
-y,1/2-x,1/2-z
1/2-y,-x,1/2-z
1/2-y,1/2-x,-z
z,x,-y
z,1/2+x,1/2-y
1/2+z,x,1/2-y
1/2+z,1/2+x,-y
-y,-z,x
-y,1/2-z,1/2+x
1/2-y,-z,1/2+x
1/2-y,1/2-z,x
x,y,-z
x,1/2+y,1/2-z
1/2+x,y,1/2-z
1/2+x,1/2+y,-z
-z,-x,y
-z,1/2-x,1/2+y
1/2-z,-x,1/2+y
1/2-z,1/2-x,y
y,z,-x
y,1/2+z,1/2-x
1/2+y,z,1/2-x
1/2+y,1/2+z,-x
-x,-y,z
-x,1/2-y,1/2+z
1/2-x,-y,1/2+z
1/2-x,1/2-y,z
-z,x,y
-z,1/2+x,1/2+y
1/2-z,x,1/2+y
1/2-z,1/2+x,y
y,-z,-x
y,1/2-z,1/2-x
1/2+y,-z,1/2-x
1/2+y,1/2-z,-x
-x,y,z
-x,1/2+y,1/2+z
1/2-x,y,1/2+z
1/2-x,1/2+y,z
z,-x,-y
z,1/2-x,1/2-y
1/2+z,-x,1/2-y
1/2+z,1/2-x,-y
-y,z,x
-y,1/2+z,1/2+x
1/2-y,z,1/2+x
1/2-y,1/2+z,x
x,-y,-z
x,1/2-y,1/2-z
1/2+x,-y,1/2-z
1/2+x,1/2-y,-z
-x,z,-y
-x,1/2+z,1/2-y
1/2-x,z,1/2-y
1/2-x,1/2+z,-y
z,-y,x
z,1/2-y,1/2+x
1/2+z,-y,1/2+x
1/2+z,1/2-y,x
-y,x,-z
-y,1/2+x,1/2-z
1/2-y,x,1/2-z
1/2-y,1/2+x,-z
x,-z,y
x,1/2-z,1/2+y
1/2+x,-z,1/2+y
1/2+x,1/2-z,y
-z,y,-x
-z,1/2+y,1/2-x
1/2-z,y,1/2-x
1/2-z,1/2+y,-x
y,-x,z
y,1/2-x,1/2+z
1/2+y,-x,1/2+z
1/2+y,1/2-x,z
-x,-z,y
-x,1/2-z,1/2+y
1/2-x,-z,1/2+y
1/2-x,1/2-z,y
z,y,-x
z,1/2+y,1/2-x
1/2+z,y,1/2-x
1/2+z,1/2+y,-x
-y,-x,z
-y,1/2-x,1/2+z
1/2-y,-x,1/2+z
1/2-y,1/2-x,z
x,z,-y
x,1/2+z,1/2-y
1/2+x,z,1/2-y
1/2+x,1/2+z,-y
-z,-y,x
-z,1/2-y,1/2+x
1/2-z,-y,1/2+x
1/2-z,1/2-y,x
y,x,-z
y,1/2+x,1/2-z
1/2+y,x,1/2-z
1/2+y,1/2+x,-z
-z,-x,-y
-z,1/2-x,1/2-y
1/2-z,-x,1/2-y
1/2-z,1/2-x,-y
y,z,x
y,1/2+z,1/2+x
1/2+y,z,1/2+x
1/2+y,1/2+z,x
-x,-y,-z
-x,1/2-y,1/2-z
1/2-x,-y,1/2-z
1/2-x,1/2-y,-z
z,x,y
z,1/2+x,1/2+y
1/2+z,x,1/2+y
1/2+z,1/2+x,y
-y,-z,-x
-y,1/2-z,1/2-x
1/2-y,-z,1/2-x
1/2-y,1/2-z,-x

loop_
_atom_site_label
_atom_site_fract_x
_atom_site_fract_y
_atom_site_fract_z
_atom_site_occupancy
Fe 0.00000 0.00000 0.00000 0.55800
Mg 0.00000 0.00000 0.00000 0.32100
Mn 0.00000 0.00000 0.00000 0.04800
Ca 0.00000 0.00000 0.00000 0.03800
Cr 0.00000 0.00000 0.00000 0.02900
Zn 0.00000 0.00000 0.00000 0.00300
Ti 0.00000 0.00000 0.00000 0.00100
S 0.50000 0.50000 0.50000 1.00000

loop_
_cod_related_entry_id
_cod_related_entry_database
_cod_related_entry_code
1 AMCSD 0005801
